data_1526751
loop_
_publ_author_name
'Takeda, T.'
'Kanno, R.'
'Kawamoto, Y.'
'Takano, M.'
'Kawasaki, S.'
'Kamiyama, T.'
'Izumi, F.'

_publ_section_title
;
 Metal-semiconductor transition, charge disproportionation, and
 low-temperature structure of Ca1-x Srx Fe O3 synthesized under
 high-oxygen pressure
;
_journal_name_full 'Solid State Sciences'
_journal_page_first 673
_journal_page_last 687
_journal_volume 2
_journal_year 2000
_chemical_formula_sum 'Ca Fe O3'
_chemical_name_systematic 'Ca (Fe O3)'
_space_group_IT_number 62
_symmetry_space_group_name_Hall '-P 2ac 2n'
_symmetry_space_group_name_H-M 'P n m a'
_cell_angle_alpha 90
_cell_angle_beta 90
_cell_angle_gamma 90
_cell_formula_units_Z 4
_cell_length_a 5.35168
_cell_length_b 7.54004
_cell_length_c 5.32613
_cell_volume 214.919
_citation_journal_id_ASTM SSSCFJ
_cod_data_source_file Takeda_SSSCFJ_2000_656.cif
_cod_data_source_block Ca1Fe1O3
_cod_original_cell_volume 214.9194
_cod_original_formula_sum 'Ca1 Fe1 O3'
_cod_database_code 1526751

loop_
_symmetry_equiv_pos_as_xyz
x,y,z
-x+1/2,-y,z+1/2
x+1/2,-y+1/2,-z+1/2
-x,y+1/2,-z
-x,-y,-z
x-1/2,y,-z-1/2
-x-1/2,y-1/2,z-1/2
x,-y-1/2,z

loop_
_atom_site_label
_atom_site_type_symbol
_atom_site_fract_x
_atom_site_fract_y
_atom_site_fract_z
_atom_site_occupancy
_atom_site_U_iso_or_equiv
Ca1 Ca+2 0.0335 0.25 -0.006 1 0.0
Fe1 Fe+4 0.5 0 0 1 0.0
O2 O-2 0.4896 0.25 0.0665 1 0.0
O1 O-2 0.2866 0.0334 0.7137 1 0.0
